data_2011114
loop_
_publ_author_name
'Bats, Jan W.'
'Rivas Nass, Andreas'
'Hashmi, A. Stephen K.'

_publ_section_title
;Tetraallyl
 (2,2'-bipyridyl)-<i>rac</i>-3,3,7,7-tetramethyl-<i>trans</i>-5-palladatricyclo[4.1.0.0^2,^^4^]heptane-1,2,4,6-tetracarboxylate
 above and below the phase-transition temperature of 194K
;
_journal_issue 7
_journal_name_full 'Acta Crystallographica Section C'
_journal_page_first 814
_journal_page_last 817
_journal_paper_doi 10.1107/S0108270100006193
_journal_volume 56
_journal_year 2000
_chemical_formula_iupac '[Pd(C10 H8 N2 )(C26 H32 O8 )]'
_chemical_formula_moiety 'C36 H40 N2 O8 Pd'
_chemical_formula_sum 'C36 H40 N2 O8 Pd'
_chemical_formula_weight 735.10
_chemical_name_systematic
;
tetraallyl (2,2'-bipyridyl)-rac-3,3,7,7-tetramethyl-trans-5-palladatricyclo
[4.1.0.0^2,4^]heptane-1,2,4,6-tetracarboxylate
;
_space_group_IT_number 2
_symmetry_cell_setting triclinic
_symmetry_space_group_name_Hall '-P 1'
_symmetry_space_group_name_H-M 'P -1'
_cell_angle_alpha 95.641(12)
_cell_angle_beta 97.375(11)
_cell_angle_gamma 93.083(9)
_cell_formula_units_Z 4
_cell_length_a 9.0197(6)
_cell_length_b 17.918(2)
_cell_length_c 21.375(3)
_cell_measurement_reflns_used 276
_cell_measurement_temperature 143(2)
_cell_measurement_theta_max 23
_cell_measurement_theta_min 3
_cell_volume 3401.6(7)
_computing_cell_refinement SMART
_computing_data_collection 'SMART (Siemens, 1995)'
_computing_data_reduction 'SAINT (Siemens, 1995)'
_computing_molecular_graphics 'XP in SHELXTL (Sheldrick, 1996)'
_computing_publication_material 'CIF in SHELXL97'
_computing_structure_refinement 'SHELXL97 (Sheldrick, 1997)'
_computing_structure_solution 'SHELXS96 (Sheldrick, 1996)'
_diffrn_ambient_temperature 143(2)
_diffrn_measured_fraction_theta_full .901
_diffrn_measured_fraction_theta_max .901
_diffrn_measurement_device_type SIEMENS_SMART
_diffrn_measurement_method \w
_diffrn_radiation_monochromator graphite
_diffrn_radiation_source 'sealed tube'
_diffrn_radiation_type MoK\a
_diffrn_radiation_wavelength .71073
_diffrn_reflns_av_R_equivalents .0591
_diffrn_reflns_av_sigmaI/netI .0610
_diffrn_reflns_limit_h_max 13
_diffrn_reflns_limit_h_min -13
_diffrn_reflns_limit_k_max 24
_diffrn_reflns_limit_k_min -26
_diffrn_reflns_limit_l_max 31
_diffrn_reflns_limit_l_min -32
_diffrn_reflns_number 64204
_diffrn_reflns_theta_full 32.20
_diffrn_reflns_theta_max 32.20
_diffrn_reflns_theta_min 1.42
_diffrn_standards_decay_% .0
_diffrn_standards_interval_time 1200
_diffrn_standards_number 703
_exptl_absorpt_coefficient_mu .599
_exptl_absorpt_correction_T_max .9768
_exptl_absorpt_correction_T_min .8166
_exptl_absorpt_correction_type 'numerical (SHELXTL; Sheldrick, 1996)'
_exptl_crystal_colour yellow
_exptl_crystal_density_diffrn 1.435
_exptl_crystal_density_method 'not measured'
_exptl_crystal_description plate
_exptl_crystal_F_000 1520
_exptl_crystal_size_max .44
_exptl_crystal_size_mid .17
_exptl_crystal_size_min .04
_refine_diff_density_max .563
_refine_diff_density_min -.610
_refine_ls_extinction_coef .00053(14)
_refine_ls_extinction_method 'SHELXL97 (Sheldrick, 1997)'
_refine_ls_goodness_of_fit_ref 1.212
_refine_ls_hydrogen_treatment constr
_refine_ls_matrix_type full
_refine_ls_number_parameters 856
_refine_ls_number_reflns 22046
_refine_ls_number_restraints 0
_refine_ls_restrained_S_all 1.212
_refine_ls_R_factor_all .0790
_refine_ls_R_factor_gt .0459
_refine_ls_shift/su_max .010
_refine_ls_shift/su_mean .001
_refine_ls_structure_factor_coef Fsqd
_refine_ls_weighting_details 'calc w = 1/[\s^2^(Fo^2^)+(0.04P)^2^] where P=(Fo^2^+2Fc^2^)/3'
_refine_ls_weighting_scheme calc
_refine_ls_wR_factor_ref .1009
_reflns_number_gt 16183
_reflns_number_total 22046
_reflns_threshold_expression I>2\s(I)
_cod_data_source_file fg1601.cif
_cod_data_source_block I143K
_cod_original_cell_volume 3401.7(7)
_cod_database_code 2011114
_cod_database_fobs_code 2011114

loop_
_symmetry_equiv_pos_as_xyz
'x, y, z'
'-x, -y, -z'

loop_
_atom_site_label
_atom_site_fract_x
_atom_site_fract_y
_atom_site_fract_z
_atom_site_U_iso_or_equiv
_atom_site_adp_type
_atom_site_calc_flag
_atom_site_refinement_flags
_atom_site_occupancy
_atom_site_disorder_assembly
_atom_site_disorder_group
_atom_site_type_symbol
Pd1 -.017816(18) -.339624(9) .210874(7) .01716(5) Uani d . 1 . . Pd
Pd2 -.552762(17) .346667(8) .286322(7) .01484(5) Uani d . 1 . . Pd
C50 -.1130(3) .04246(15) .38086(13) .0349(6) Uani d . 1 . . C
H50 -.0370 .0110 .3734 .042 Uiso calc R 1 . . H
O5 .02199(18) -.23621(9) .01307(7) .0240(3) Uani d . 1 . . O
O13 -.47474(18) .24308(8) .48821(7) .0233(3) Uani d . 1 . . O
O12 -.33265(17) .10344(8) .34456(7) .0223(3) Uani d . 1 . . O
O14 -.55946(18) .13684(8) .42685(7) .0215(3) Uani d . 1 . . O
O11 -.44905(19) .08494(9) .24432(8) .0277(4) Uani d . 1 . . O
O9 -.6658(2) .18947(9) .15352(7) .0287(4) Uani d . 1 . . O
O8 .12367(17) -.36104(9) .07704(7) .0221(3) Uani d . 1 . . O
O2 -.17079(18) -.21406(9) .29772(7) .0261(4) Uani d . 1 . . O
O15 -.38639(17) .41565(8) .45781(7) .0231(3) Uani d . 1 . . O
N3 -.6933(2) .38044(10) .20910(8) .0203(4) Uani d . 1 . . N
O4 -.20322(19) -.09745(9) .14295(7) .0259(4) Uani d . 1 . . O
N4 -.4981(2) .46486(10) .29504(8) .0175(4) Uani d . 1 . . N
O16 -.62108(17) .36342(8) .43559(7) .0202(3) Uani d . 1 . . O
O1 .06365(19) -.18332(9) .34619(7) .0285(4) Uani d . 1 . . O
O10 -.42252(19) .22548(9) .18319(7) .0277(4) Uani d . 1 . . O
N1 .0819(2) -.38040(11) .29515(8) .0221(4) Uani d . 1 . . N
C2 -.0231(2) -.17923(12) .17924(9) .0174(4) Uani d . 1 . . C
O7 -.10524(18) -.41115(9) .03601(7) .0259(4) Uani d . 1 . . O
O3 -.1032(2) -.07676(9) .24523(7) .0288(4) Uani d . 1 . . O
N2 -.0975(2) -.45329(10) .19685(9) .0206(4) Uani d . 1 . . N
C37 -.5840(2) .23238(11) .26334(9) .0159(4) Uani d . 1 . . C
C40 -.4446(2) .31820(11) .37041(9) .0156(4) Uani d . 1 . . C
C1 .0245(2) -.22624(12) .23439(10) .0177(4) Uani d . 1 . . C
O6 .05328(19) -.12615(9) .07475(7) .0248(3) Uani d . 1 . . O
C31 .0612(3) -.45555(13) .29584(10) .0230(5) Uani d . 1 . . C
C68 -.5654(2) .50048(12) .24730(10) .0189(4) Uani d . 1 . . C
C9 .1428(2) -.17759(12) .21125(10) .0189(4) Uani d . 1 . . C
C45 -.6890(2) .18336(12) .29370(10) .0182(4) Uani d . 1 . . C
C5 -.0200(3) -.20354(12) .29793(10) .0220(5) Uani d . 1 . . C
C39 -.4546(2) .23290(11) .37639(9) .0153(4) Uani d . 1 . . C
C3 -.0637(2) -.22579(11) .11613(10) .0168(4) Uani d . 1 . . C
C38 -.5170(2) .18606(11) .31568(9) .0153(4) Uani d . 1 . . C
C56 -.3022(2) .27818(12) .37795(10) .0176(4) Uani d . 1 . . C
C52 -.4944(2) .20678(12) .43631(10) .0177(4) Uani d . 1 . . C
C67 -.6827(2) .45501(12) .20271(10) .0186(4) Uani d . 1 . . C
C10 .2131(3) -.10501(12) .24916(11) .0255(5) Uani d . 1 . . C
H10A .2995 -.1158 .2771 .038 Uiso calc R 1 . . H
H10B .1414 -.0829 .2736 .038 Uiso calc R 1 . . H
H10C .2425 -.0706 .2206 .038 Uiso calc R 1 . . H
C48 -.4343(2) .11937(12) .29645(10) .0192(4) Uani d . 1 . . C
C46 -.7672(3) .11107(12) .25873(11) .0243(5) Uani d . 1 . . C
H46A -.8593 .1221 .2347 .037 Uiso calc R 1 . . H
H46B -.7882 .0769 .2888 .037 Uiso calc R 1 . . H
H46C -.7035 .0886 .2306 .037 Uiso calc R 1 . . H
C11 .2575(2) -.21468(13) .17425(11) .0244(5) Uani d . 1 . . C
H11A .3372 -.2302 .2033 .037 Uiso calc R 1 . . H
H11B .2975 -.1795 .1487 .037 Uiso calc R 1 . . H
H11C .2101 -.2577 .1474 .037 Uiso calc R 1 . . H
C71 -.3377(3) .57628(13) .32926(11) .0267(5) Uani d . 1 . . C
H71 -.2595 .6007 .3578 .032 Uiso calc R 1 . . H
C72 -.3866(3) .50296(12) .33514(10) .0220(5) Uani d . 1 . . C
H72 -.3401 .4791 .3683 .026 Uiso calc R 1 . . H
C58 -.2159(2) .26374(13) .32205(10) .0222(5) Uani d . 1 . . C
H58A -.1439 .3051 .3218 .033 Uiso calc R 1 . . H
H58B -.2842 .2586 .2833 .033 Uiso calc R 1 . . H
H58C -.1650 .2183 .3256 .033 Uiso calc R 1 . . H
C32 -.0524(3) -.49371(12) .24523(11) .0243(5) Uani d . 1 . . C
C41 -.5656(3) .21133(12) .19543(10) .0205(4) Uani d . 1 . . C
C65 -.8821(3) .43972(14) .11654(11) .0283(5) Uani d . 1 . . C
H65 -.9438 .4595 .0849 .034 Uiso calc R 1 . . H
C63 -.8000(3) .33690(13) .17059(11) .0256(5) Uani d . 1 . . C
H63 -.8114 .2862 .1763 .031 Uiso calc R 1 . . H
C24 .1834(2) -.40113(13) .02438(11) .0238(5) Uani d . 1 . . C
H24A .1502 -.3807 -.0150 .029 Uiso calc R 1 . . H
H24B .1509 -.4541 .0201 .029 Uiso calc R 1 . . H
C12 -.1089(2) -.11250(12) .19369(10) .0212(4) Uani d . 1 . . C
C47 -.7885(2) .22102(13) .33801(11) .0239(5) Uani d . 1 . . C
H47A -.8758 .2368 .3135 .036 Uiso calc R 1 . . H
H47B -.7340 .2640 .3625 .036 Uiso calc R 1 . . H
H47C -.8184 .1861 .3660 .036 Uiso calc R 1 . . H
C57 -.1932(3) .28997(13) .43928(11) .0240(5) Uani d . 1 . . C
H57A -.1316 .3355 .4400 .036 Uiso calc R 1 . . H
H57B -.1310 .2482 .4417 .036 Uiso calc R 1 . . H
H57C -.2484 .2936 .4749 .036 Uiso calc R 1 . . H
C16 .0054(2) -.19909(12) .06213(10) .0195(4) Uani d . 1 . . C
C20 -.2190(2) -.27098(12) .10127(10) .0191(4) Uani d . 1 . . C
C21 -.2940(3) -.28175(14) .03293(10) .0256(5) Uani d . 1 . . C
H21A -.3523 -.3290 .0252 .038 Uiso calc R 1 . . H
H21B -.2189 -.2814 .0050 .038 Uiso calc R 1 . . H
H21C -.3583 -.2417 .0254 .038 Uiso calc R 1 . . H
C60 -.6515(3) .39672(13) .49713(10) .0230(5) Uani d . 1 . . C
H60A -.6281 .4506 .5015 .028 Uiso calc R 1 . . H
H60B -.5904 .3755 .5308 .028 Uiso calc R 1 . . H
C34 -.2262(3) -.59726(15) .20007(13) .0372(6) Uani d . 1 . . C
H34 -.2687 -.6455 .2011 .045 Uiso calc R 1 . . H
C4 -.0807(2) -.31049(12) .12147(10) .0176(4) Uani d . 1 . . C
C69 -.5217(3) .57390(13) .23925(11) .0274(5) Uani d . 1 . . C
H69 -.5698 .5972 .2060 .033 Uiso calc R 1 . . H
C13 -.3012(3) -.03797(15) .15626(13) .0384(7) Uani d . 1 . . C
H13A -.2432 .0100 .1649 .046 Uiso calc R 1 . . H
H13B -.3482 -.0468 .1935 .046 Uiso calc R 1 . . H
C59 -.4755(2) .36980(12) .42563(10) .0182(4) Uani d . 1 . . C
C66 -.7781(3) .48577(13) .15745(10) .0239(5) Uani d . 1 . . C
H66 -.7718 .5373 .1548 .029 Uiso calc R 1 . . H
C27 .1829(3) -.34216(14) .34013(11) .0273(5) Uani d . 1 . . C
H27 .1979 -.2905 .3396 .033 Uiso calc R 1 . . H
C49 -.2331(3) .04637(14) .32732(12) .0314(6) Uani d . 1 . . C
H49A -.1893 .0585 .2901 .038 Uiso calc R 1 . . H
H49B -.2890 -.0020 .3171 .038 Uiso calc R 1 . . H
C18 .1690(3) -.01357(16) .04842(15) .0431(7) Uani d . 1 . . C
H18 .2220 .0127 .0221 .052 Uiso calc R 1 . . H
C35 -.2721(3) -.55546(14) .15128(13) .0330(6) Uani d . 1 . . C
H35 -.3471 -.5749 .1189 .040 Uiso calc R 1 . . H
C64 -.8939(3) .36398(14) .12287(11) .0280(5) Uani d . 1 . . C
H64 -.9634 .3318 .0957 .034 Uiso calc R 1 . . H
C28 .2655(3) -.37592(15) .38720(11) .0303(5) Uani d . 1 . . C
H28 .3329 -.3474 .4181 .036 Uiso calc R 1 . . H
C53 -.6093(3) .10828(13) .48209(11) .0285(5) Uani d . 1 . . C
H53A -.6827 .1401 .4980 .034 Uiso calc R 1 . . H
H53B -.5250 .1086 .5153 .034 Uiso calc R 1 . . H
C36 -.2050(3) -.48408(13) .15106(12) .0263(5) Uani d . 1 . . C
H36 -.2359 -.4564 .1177 .032 Uiso calc R 1 . . H
C61 -.8121(3) .38028(16) .50108(12) .0337(6) Uani d . 1 . . C
H61 -.8539 .3319 .4875 .040 Uiso calc R 1 . . H
C23 -.0274(2) -.36465(12) .07303(10) .0197(4) Uani d . 1 . . C
C29 .2462(3) -.45242(15) .38742(12) .0346(6) Uani d . 1 . . C
H29 .3015 -.4767 .4182 .042 Uiso calc R 1 . . H
C22 -.3331(3) -.25940(14) .14744(11) .0245(5) Uani d . 1 . . C
H22A -.3951 -.3049 .1462 .037 Uiso calc R 1 . . H
H22B -.3945 -.2196 .1357 .037 Uiso calc R 1 . . H
H22C -.2817 -.2464 .1896 .037 Uiso calc R 1 . . H
C70 -.4064(3) .61240(13) .28069(11) .0312(6) Uani d . 1 . . C
H70 -.3759 .6617 .2758 .037 Uiso calc R 1 . . H
C19 .1359(4) .02453(16) .09808(14) .0486(8) Uani d . 1 . . C
H19A .0831 .0012 .1262 .058 Uiso calc R 1 . . H
H19B .1648 .0756 .1060 .058 Uiso calc R 1 . . H
C17 .1327(3) -.09460(14) .02819(12) .0337(6) Uani d . 1 . . C
H17A .0711 -.1012 -.0129 .040 Uiso calc R 1 . . H
H17B .2241 -.1199 .0245 .040 Uiso calc R 1 . . H
C7 -.3896(3) -.17404(14) .33666(12) .0318(6) Uani d . 1 . . C
H7 -.4150 -.1448 .3038 .038 Uiso calc R 1 . . H
C6 -.2281(3) -.18535(15) .35501(11) .0325(6) Uani d . 1 . . C
H6A -.1744 -.1382 .3729 .039 Uiso calc R 1 . . H
H6B -.2166 -.2210 .3864 .039 Uiso calc R 1 . . H
C33 -.1154(3) -.56587(13) .24736(12) .0335(6) Uani d . 1 . . C
H33 -.0827 -.5931 .2808 .040 Uiso calc R 1 . . H
C14 -.4173(3) -.03609(16) .10108(13) .0407(7) Uani d . 1 . . C
H14 -.4915 -.0027 .1059 .049 Uiso calc R 1 . . H
C15 -.4265(3) -.07680(16) .04595(13) .0411(7) Uani d . 1 . . C
H15A -.3551 -.1111 .0388 .049 Uiso calc R 1 . . H
H15B -.5045 -.0714 .0141 .049 Uiso calc R 1 . . H
C55 -.6852(3) -.00957(15) .41025(14) .0408(7) Uani d . 1 . . C
H55A -.6460 .0103 .3768 .049 Uiso calc R 1 . . H
H55B -.7304 -.0581 .4046 .049 Uiso calc R 1 . . H
C54 -.6770(3) .03033(14) .46466(13) .0360(6) Uani d . 1 . . C
H54 -.7180 .0077 .4964 .043 Uiso calc R 1 . . H
C25 .3475(3) -.39059(16) .03988(12) .0326(6) Uani d . 1 . . C
H25A .3928 -.3422 .0434 .039 Uiso calc R 1 . . H
C51 -.1028(3) .07899(16) .43796(14) .0411(7) Uani d . 1 . . C
H51A -.1759 .1112 .4478 .049 Uiso calc R 1 . . H
H51B -.0224 .0726 .4684 .049 Uiso calc R 1 . . H
C62 -.8977(3) .42987(19) .52260(14) .0511(9) Uani d . 1 . . C
H62A -.8586 .4786 .5365 .061 Uiso calc R 1 . . H
H62B -.9982 .4167 .5241 .061 Uiso calc R 1 . . H
C30 .1433(3) -.49290(14) .34122(11) .0320(6) Uani d . 1 . . C
H30 .1290 -.5448 .3405 .038 Uiso calc R 1 . . H
C44 -.1396(4) .19133(19) .15457(17) .0554(9) Uani d . 1 . . C
H44A -.1640 .1831 .1944 .066 Uiso calc R 1 . . H
H44B -.0412 .1885 .1463 .066 Uiso calc R 1 . . H
C8 -.4976(3) -.20279(16) .36398(13) .0414(7) Uani d . 1 . . C
H8A -.4755 -.2323 .3970 .050 Uiso calc R 1 . . H
H8B -.5965 -.1938 .3504 .050 Uiso calc R 1 . . H
C26 .4323(3) -.44696(19) .04893(14) .0492(8) Uani d . 1 . . C
H26A .3890 -.4957 .0456 .059 Uiso calc R 1 . . H
H26B .5357 -.4381 .0586 .059 Uiso calc R 1 . . H
C42 -.4024(4) .21290(18) .11694(12) .0455(8) Uani d . 1 . . C
H42A -.4393 .2544 .0948 .055 Uiso calc R 1 . . H
H42B -.4593 .1671 .0976 .055 Uiso calc R 1 . . H
C43 -.2413(4) .20645(17) .11121(15) .0483(8) Uani d . 1 . . C
H43 -.2114 .2142 .0722 .058 Uiso calc R 1 . . H

loop_
_atom_site_aniso_label
_atom_site_aniso_U_11
_atom_site_aniso_U_22
_atom_site_aniso_U_33
_atom_site_aniso_U_12
_atom_site_aniso_U_13
_atom_site_aniso_U_23
Pd1 .01947(9) .01368(8) .01753(8) .00030(6) -.00052(6) .00197(6)
Pd2 .01687(8) .01167(8) .01484(8) .00044(6) -.00138(6) .00056(6)
C50 .0320(14) .0297(14) .0446(16) .0110(11) .0028(12) .0108(12)
O5 .0299(9) .0239(8) .0178(8) .0011(7) .0055(7) -.0019(6)
O13 .0351(9) .0169(8) .0168(7) -.0009(7) .0014(7) .0009(6)
O12 .0275(8) .0181(8) .0222(8) .0109(7) .0028(6) .0016(6)
O14 .0298(9) .0161(7) .0183(7) -.0039(6) .0044(6) .0019(6)
O11 .0354(10) .0222(8) .0236(8) .0070(7) .0025(7) -.0079(7)
O9 .0383(10) .0256(9) .0184(8) -.0031(8) -.0037(7) -.0030(7)
O8 .0210(8) .0214(8) .0220(8) .0049(6) .0004(6) -.0063(6)
O2 .0286(9) .0315(9) .0172(8) -.0008(7) .0057(7) -.0035(7)
O15 .0252(8) .0185(8) .0226(8) -.0029(7) -.0014(6) -.0041(6)
N3 .0236(10) .0174(9) .0189(9) .0033(8) -.0023(7) .0025(7)
O4 .0330(9) .0251(9) .0199(8) .0142(7) .0006(7) .0007(7)
N4 .0188(9) .0166(9) .0170(8) .0001(7) .0029(7) .0012(7)
O16 .0205(8) .0204(8) .0177(7) .0022(6) .0010(6) -.0059(6)
O1 .0330(9) .0313(9) .0185(8) .0030(8) -.0041(7) -.0020(7)
O10 .0334(10) .0307(9) .0177(8) -.0042(7) .0073(7) -.0056(7)
N1 .0258(10) .0217(10) .0191(9) .0038(8) .0014(8) .0045(8)
C2 .0223(11) .0149(10) .0150(10) .0042(8) .0018(8) .0004(8)
O7 .0258(9) .0223(8) .0260(8) -.0023(7) -.0002(7) -.0079(7)
O3 .0391(10) .0244(9) .0214(8) .0123(8) .0005(7) -.0051(7)
N2 .0215(9) .0157(9) .0245(9) .0004(7) .0037(8) .0017(7)
C37 .0206(10) .0113(9) .0147(9) -.0001(8) -.0003(8) .0001(8)
C40 .0188(10) .0129(9) .0137(9) -.0006(8) -.0016(8) -.0008(8)
C1 .0202(11) .0148(10) .0170(10) .0016(8) -.0010(8) .0009(8)
O6 .0353(9) .0170(8) .0236(8) -.0006(7) .0095(7) .0031(6)
C31 .0307(12) .0210(11) .0198(11) .0061(10) .0088(9) .0045(9)
C68 .0229(11) .0181(10) .0161(10) .0021(9) .0047(8) .0000(8)
C9 .0202(11) .0157(10) .0192(10) .0007(8) -.0014(8) -.0009(8)
C45 .0201(11) .0149(10) .0182(10) -.0010(8) .0005(8) -.0014(8)
C5 .0285(12) .0161(10) .0208(11) .0014(9) .0017(9) .0011(9)
C39 .0162(10) .0130(9) .0163(9) .0028(8) .0008(8) .0006(8)
C3 .0184(10) .0147(10) .0171(10) .0031(8) .0010(8) .0011(8)
C38 .0186(10) .0116(9) .0148(9) .0013(8) .0003(8) -.0015(8)
C56 .0172(10) .0142(10) .0203(10) -.0003(8) .0000(8) .0006(8)
C52 .0188(10) .0167(10) .0178(10) .0038(8) .0016(8) .0023(8)
C67 .0223(11) .0177(10) .0164(10) .0047(9) .0038(8) .0016(8)
C10 .0283(12) .0176(11) .0281(12) -.0012(9) -.0009(10) -.0024(9)
C48 .0212(11) .0146(10) .0216(11) .0013(8) .0029(9) .0014(8)
C46 .0256(12) .0198(11) .0250(12) -.0053(9) -.0008(9) -.0014(9)
C11 .0175(11) .0233(12) .0304(12) -.0004(9) .0010(9) -.0034(10)
C71 .0304(13) .0221(12) .0254(12) -.0076(10) .0031(10) -.0027(10)
C72 .0233(11) .0197(11) .0221(11) -.0011(9) .0004(9) .0020(9)
C58 .0190(11) .0222(11) .0258(11) .0005(9) .0042(9) .0043(9)
C32 .0321(13) .0161(11) .0269(12) .0029(9) .0111(10) .0025(9)
C41 .0314(12) .0121(10) .0169(10) .0004(9) .0017(9) -.0006(8)
C65 .0288(13) .0350(14) .0215(11) .0097(11) -.0014(9) .0075(10)
C63 .0274(12) .0178(11) .0284(12) .0009(9) -.0071(10) .0012(9)
C24 .0213(11) .0238(12) .0242(11) .0021(9) .0010(9) -.0056(9)
C12 .0230(11) .0189(11) .0222(11) .0039(9) .0034(9) .0033(9)
C47 .0169(11) .0248(12) .0291(12) -.0022(9) .0039(9) -.0017(10)
C57 .0219(11) .0214(11) .0257(12) .0006(9) -.0066(9) .0007(9)
C16 .0193(11) .0194(11) .0200(10) .0033(9) .0002(8) .0045(9)
C20 .0184(10) .0187(11) .0190(10) .0008(8) .0000(8) -.0006(8)
C21 .0216(11) .0299(13) .0233(11) .0021(10) -.0013(9) -.0008(10)
C60 .0293(12) .0218(11) .0163(10) .0029(9) .0021(9) -.0058(9)
C34 .0477(17) .0220(13) .0440(16) -.0067(12) .0182(13) .0031(11)
C4 .0188(10) .0148(10) .0183(10) -.0004(8) -.0001(8) .0011(8)
C69 .0411(14) .0173(11) .0242(12) .0012(10) .0041(10) .0052(9)
C13 .0472(16) .0350(15) .0335(14) .0282(13) .0007(12) -.0011(12)
C59 .0226(11) .0148(10) .0168(10) .0029(9) .0003(8) .0025(8)
C66 .0301(12) .0204(11) .0218(11) .0081(10) .0012(9) .0051(9)
C27 .0284(13) .0266(13) .0254(12) .0032(10) -.0026(10) .0022(10)
C49 .0366(14) .0247(13) .0348(14) .0155(11) .0082(11) .0004(11)
C18 .0514(18) .0305(15) .0505(18) -.0074(13) .0160(15) .0125(13)
C35 .0283(13) .0262(13) .0417(15) -.0086(11) .0056(11) -.0057(11)
C64 .0264(12) .0293(13) .0244(12) .0016(10) -.0071(10) -.0023(10)
C28 .0306(13) .0384(15) .0217(12) .0086(11) .0000(10) .0030(10)
C53 .0404(15) .0248(12) .0223(11) -.0033(11) .0107(10) .0063(10)
C36 .0246(12) .0212(12) .0325(13) -.0003(10) .0013(10) .0034(10)
C61 .0285(13) .0393(15) .0295(13) -.0061(11) .0051(11) -.0115(11)
C23 .0212(11) .0175(10) .0194(10) .0020(9) -.0013(8) .0017(8)
C29 .0435(16) .0415(16) .0224(12) .0178(13) .0047(11) .0128(11)
C22 .0205(11) .0302(13) .0223(11) -.0001(10) .0029(9) .0011(10)
C70 .0471(16) .0163(11) .0297(13) -.0073(11) .0080(11) .0016(10)
C19 .068(2) .0296(15) .0422(17) -.0154(15) -.0051(15) .0009(13)
C17 .0441(16) .0284(13) .0328(13) .0005(12) .0188(12) .0079(11)
C7 .0402(15) .0294(13) .0261(12) .0031(11) .0091(11) -.0016(10)
C6 .0392(15) .0362(15) .0214(12) -.0009(12) .0092(11) -.0050(11)
C33 .0538(17) .0183(12) .0310(13) -.0002(11) .0133(12) .0068(10)
C14 .0419(16) .0414(16) .0412(16) .0219(13) .0020(13) .0098(13)
C15 .0423(16) .0402(16) .0401(16) .0097(13) -.0047(13) .0113(13)
C55 .0534(18) .0241(13) .0427(16) -.0083(13) .0002(14) .0073(12)
C54 .0463(17) .0263(13) .0377(15) -.0059(12) .0111(13) .0115(11)
C25 .0237(12) .0380(15) .0332(14) .0018(11) .0001(10) -.0057(11)
C51 .0386(16) .0400(16) .0454(17) .0067(13) -.0008(13) .0135(14)
C62 .0242(14) .074(2) .0479(18) .0009(14) .0017(13) -.0246(17)
C30 .0474(16) .0250(13) .0280(13) .0106(12) .0114(12) .0111(10)
C44 .056(2) .057(2) .055(2) .0069(17) .0232(18) -.0059(17)
C8 .0450(17) .0475(18) .0306(14) -.0053(14) .0097(12) -.0025(13)
C26 .0297(15) .065(2) .0548(19) .0159(15) .0063(13) .0056(16)
C42 .0553(19) .058(2) .0215(13) -.0083(15) .0159(13) -.0098(13)
C43 .069(2) .0387(17) .0391(17) -.0086(16) .0296(16) -.0098(13)

loop_
_atom_type_symbol
_atom_type_description
_atom_type_scat_dispersion_real
_atom_type_scat_dispersion_imag
_atom_type_scat_source
C C .0033 .0016 'International Tables Vol C Tables 4.2.6.8 and 6.1.1.4'
H H .0000 .0000 'International Tables Vol C Tables 4.2.6.8 and 6.1.1.4'
N N .0061 .0033 'International Tables Vol C Tables 4.2.6.8 and 6.1.1.4'
O O .0106 .0060 'International Tables Vol C Tables 4.2.6.8 and 6.1.1.4'
Pd Pd -.9988 1.0072 'International Tables Vol C Tables 4.2.6.8 and 6.1.1.4'

loop_
_geom_angle_atom_site_label_1
_geom_angle_atom_site_label_2
_geom_angle_atom_site_label_3
_geom_angle
C1 Pd1 C4 84.24(8)
C1 Pd1 N2 168.62(8)
C4 Pd1 N2 99.22(8)
C1 Pd1 N1 100.46(8)
C4 Pd1 N1 168.54(8)
N2 Pd1 N1 78.21(7)
C37 Pd2 C40 83.88(8)
C37 Pd2 N3 98.56(8)
C40 Pd2 N3 170.27(7)
C37 Pd2 N4 169.19(7)
C40 Pd2 N4 101.36(7)
N3 Pd2 N4 77.86(7)
C51 C50 C49 126.7(2)
C48 O12 C49 114.73(17)
C52 O14 C53 115.45(16)
C23 O8 C24 115.52(16)
C5 O2 C6 116.15(18)
C63 N3 C67 118.11(19)
C63 N3 Pd2 126.17(15)
C67 N3 Pd2 115.37(14)
C12 O4 C13 114.34(17)
C72 N4 C68 117.89(19)
C72 N4 Pd2 126.41(15)
C68 N4 Pd2 114.46(14)
C59 O16 C60 115.29(16)
C41 O10 C42 114.86(19)
C27 N1 C31 118.3(2)
C27 N1 Pd1 126.13(16)
C31 N1 Pd1 114.32(15)
C12 C2 C3 118.74(18)
C12 C2 C1 117.21(17)
C3 C2 C1 113.48(17)
C12 C2 C9 117.71(18)
C3 C2 C9 117.24(17)
C1 C2 C9 57.94(13)
C36 N2 C32 118.5(2)
C36 N2 Pd1 125.78(15)
C32 N2 Pd1 114.64(15)
C41 C37 C45 118.37(18)
C41 C37 C38 120.79(17)
C45 C37 C38 61.55(13)
C41 C37 Pd2 110.95(13)
C45 C37 Pd2 122.92(14)
C38 C37 Pd2 114.23(13)
C59 C40 C56 117.24(17)
C59 C40 C39 117.74(17)
C56 C40 C39 61.24(13)
C59 C40 Pd2 111.72(14)
C56 C40 Pd2 125.62(14)
C39 C40 Pd2 113.78(13)
C5 C1 C9 118.16(18)
C5 C1 C2 118.82(17)
C9 C1 C2 61.56(14)
C5 C1 Pd1 110.33(14)
C9 C1 Pd1 125.90(15)
C2 C1 Pd1 113.54(14)
C16 O6 C17 116.36(17)
N1 C31 C30 121.3(2)
N1 C31 C32 115.18(19)
C30 C31 C32 123.6(2)
N4 C68 C69 121.7(2)
N4 C68 C67 115.79(18)
C69 C68 C67 122.4(2)
C1 C9 C11 119.12(18)
C1 C9 C10 122.38(19)
C11 C9 C10 109.89(18)
C1 C9 C2 60.50(14)
C11 C9 C2 118.86(18)
C10 C9 C2 118.47(18)
C37 C45 C46 121.82(18)
C37 C45 C47 118.45(18)
C46 C45 C47 110.67(18)
C37 C45 C38 60.25(13)
C46 C45 C38 118.85(18)
C47 C45 C38 118.68(18)
O1 C5 O2 121.7(2)
O1 C5 C1 126.4(2)
O2 C5 C1 111.71(18)
C52 C39 C38 117.18(18)
C52 C39 C40 118.60(17)
C38 C39 C40 113.57(16)
C52 C39 C56 118.63(18)
C38 C39 C56 117.45(17)
C40 C39 C56 58.05(13)
C16 C3 C2 116.23(18)
C16 C3 C4 119.06(17)
C2 C3 C4 113.42(17)
C16 C3 C20 118.02(18)
C2 C3 C20 119.23(17)
C4 C3 C20 58.17(13)
C48 C38 C39 117.10(18)
C48 C38 C37 117.95(17)
C39 C38 C37 113.61(16)
C48 C38 C45 118.15(17)
C39 C38 C45 118.48(17)
C37 C38 C45 58.19(13)
C40 C56 C58 120.05(18)
C40 C56 C57 121.55(18)
C58 C56 C57 109.55(18)
C40 C56 C39 60.72(13)
C58 C56 C39 118.09(17)
C57 C56 C39 119.55(18)
O13 C52 O14 122.39(19)
O13 C52 C39 125.9(2)
O14 C52 C39 111.66(17)
N3 C67 C66 121.3(2)
N3 C67 C68 115.78(19)
C66 C67 C68 122.9(2)
O11 C48 O12 122.82(19)
O11 C48 C38 125.8(2)
O12 C48 C38 111.27(17)
C70 C71 C72 119.1(2)
N4 C72 C71 122.9(2)
N2 C32 C33 120.9(2)
N2 C32 C31 116.12(19)
C33 C32 C31 122.9(2)
O9 C41 O10 121.52(19)
O9 C41 C37 125.3(2)
O10 C41 C37 112.93(18)
C66 C65 C64 119.3(2)
N3 C63 C64 123.0(2)
O8 C24 C25 105.62(18)
O3 C12 O4 122.2(2)
O3 C12 C2 125.5(2)
O4 C12 C2 112.18(18)
O5 C16 O6 122.45(19)
O5 C16 C3 126.8(2)
O6 C16 C3 110.69(18)
C4 C20 C21 120.91(18)
C4 C20 C22 118.68(18)
C21 C20 C22 111.50(18)
C4 C20 C3 60.06(13)
C21 C20 C3 117.99(18)
C22 C20 C3 119.00(18)
O16 C60 C61 107.75(18)
C35 C34 C33 118.4(2)
C23 C4 C20 117.36(18)
C23 C4 C3 119.92(17)
C20 C4 C3 61.77(14)
C23 C4 Pd1 110.51(14)
C20 C4 Pd1 125.21(15)
C3 C4 Pd1 114.16(14)
C70 C69 C68 119.8(2)
O4 C13 C14 109.5(2)
O15 C59 O16 121.31(19)
O15 C59 C40 126.1(2)
O16 C59 C40 112.53(18)
C65 C66 C67 119.7(2)
N1 C27 C28 123.1(2)
O12 C49 C50 109.5(2)
C19 C18 C17 127.5(3)
C34 C35 C36 119.1(2)
C65 C64 C63 118.4(2)
C29 C28 C27 118.7(2)
O14 C53 C54 109.39(19)
N2 C36 C35 122.8(2)
C62 C61 C60 123.3(3)
O7 C23 O8 121.41(19)
O7 C23 C4 126.2(2)
O8 C23 C4 112.23(18)
C28 C29 C30 119.0(2)
C71 C70 C69 118.5(2)
O6 C17 C18 108.6(2)
C8 C7 C6 123.9(3)
O2 C6 C7 106.7(2)
C34 C33 C32 120.3(2)
C15 C14 C13 126.7(3)
C55 C54 C53 127.3(2)
C26 C25 C24 122.5(3)
C29 C30 C31 119.6(2)
O10 C42 C43 109.9(2)
C44 C43 C42 126.5(3)

loop_
_geom_bond_atom_site_label_1
_geom_bond_atom_site_label_2
_geom_bond_site_symmetry_2
_geom_bond_distance
_geom_bond_publ_flag
Pd1 C1 . 2.048(2) ?
Pd1 C4 . 2.048(2) ?
Pd1 N2 . 2.1028(18) ?
Pd1 N1 . 2.1217(18) ?
Pd2 C37 . 2.054(2) ?
Pd2 C40 . 2.056(2) ?
Pd2 N3 . 2.1070(18) ?
Pd2 N4 . 2.1331(18) ?
C50 C51 . 1.317(4) ?
C50 C49 . 1.481(4) ?
O5 C16 . 1.216(2) ?
O13 C52 . 1.217(2) ?
O12 C48 . 1.350(3) ?
O12 C49 . 1.449(3) ?
O14 C52 . 1.340(2) ?
O14 C53 . 1.445(3) ?
O11 C48 . 1.207(3) ?
O9 C41 . 1.207(3) ?
O8 C23 . 1.352(3) ?
O8 C24 . 1.453(3) ?
O2 C5 . 1.363(3) ?
O2 C6 . 1.449(3) ?
O15 C59 . 1.212(3) ?
N3 C63 . 1.343(3) ?
N3 C67 . 1.356(3) ?
O4 C12 . 1.348(3) ?
O4 C13 . 1.450(3) ?
N4 C72 . 1.342(3) ?
N4 C68 . 1.352(3) ?
O16 C59 . 1.357(3) ?
O16 C60 . 1.455(2) ?
O1 C5 . 1.209(3) ?
O10 C41 . 1.365(3) ?
O10 C42 . 1.448(3) ?
N1 C27 . 1.342(3) ?
N1 C31 . 1.351(3) ?
C2 C12 . 1.488(3) ?
C2 C3 . 1.506(3) ?
C2 C1 . 1.545(3) ?
C2 C9 . 1.561(3) ?
O7 C23 . 1.216(3) ?
O3 C12 . 1.212(3) ?
N2 C36 . 1.340(3) ?
N2 C32 . 1.353(3) ?
C37 C41 . 1.496(3) ?
C37 C45 . 1.506(3) ?
C37 C38 . 1.539(3) ?
C40 C59 . 1.491(3) ?
C40 C56 . 1.503(3) ?
C40 C39 . 1.545(3) ?
C1 C5 . 1.490(3) ?
C1 C9 . 1.505(3) ?
O6 C16 . 1.345(3) ?
O6 C17 . 1.440(3) ?
C31 C30 . 1.391(3) ?
C31 C32 . 1.477(3) ?
C68 C69 . 1.386(3) ?
C68 C67 . 1.479(3) ?
C9 C11 . 1.522(3) ?
C9 C10 . 1.524(3) ?
C45 C46 . 1.520(3) ?
C45 C47 . 1.522(3) ?
C45 C38 . 1.559(3) ?
C39 C52 . 1.485(3) ?
C39 C38 . 1.501(3) ?
C39 C56 . 1.553(3) ?
C3 C16 . 1.487(3) ?
C3 C4 . 1.534(3) ?
C3 C20 . 1.560(3) ?
C38 C48 . 1.494(3) ?
C56 C58 . 1.517(3) ?
C56 C57 . 1.524(3) ?
C67 C66 . 1.387(3) ?
C71 C70 . 1.375(4) ?
C71 C72 . 1.386(3) ?
C32 C33 . 1.391(3) ?
C65 C66 . 1.375(3) ?
C65 C64 . 1.377(3) ?
C63 C64 . 1.383(3) ?
C24 C25 . 1.472(3) ?
C20 C4 . 1.504(3) ?
C20 C21 . 1.518(3) ?
C20 C22 . 1.523(3) ?
C60 C61 . 1.477(3) ?
C34 C35 . 1.377(4) ?
C34 C33 . 1.380(4) ?
C4 C23 . 1.492(3) ?
C69 C70 . 1.382(3) ?
C13 C14 . 1.478(4) ?
C27 C28 . 1.382(3) ?
C18 C19 . 1.282(4) ?
C18 C17 . 1.480(4) ?
C35 C36 . 1.386(3) ?
C28 C29 . 1.373(4) ?
C53 C54 . 1.487(3) ?
C61 C62 . 1.297(4) ?
C29 C30 . 1.384(4) ?
C7 C8 . 1.306(4) ?
C7 C6 . 1.488(4) ?
C14 C15 . 1.314(4) ?
C55 C54 . 1.295(4) ?
C25 C26 . 1.314(4) ?
C44 C43 . 1.277(5) ?
C42 C43 . 1.484(4) ?

loop_
_geom_hbond_atom_site_label_D
_geom_hbond_atom_site_label_H
_geom_hbond_atom_site_label_A
_geom_hbond_site_symmetry_A
_geom_hbond_distance_DH
_geom_hbond_distance_HA
_geom_hbond_distance_DA
_geom_hbond_angle_DHA
_geom_hbond_publ_flag
C10 H10B O3 1_555 .96 2.22 2.916(3) 128 yes
C11 H11C O8 1_555 .96 2.30 3.255(3) 173 yes
C21 H21B O5 1_555 .96 2.26 3.016(3) 135 yes
C22 H22C O2 1_555 .96 2.40 3.358(3) 176 yes
C27 H27 O1 1_555 .93 2.33 3.093(3) 139 yes
C36 H36 O7 1_555 .93 2.41 3.105(3) 132 yes
C46 H46C O11 1_555 .96 2.28 2.982(3) 129 yes
C47 H47B O16 1_555 .96 2.35 3.297(3) 171 yes
C57 H57C O13 1_555 .96 2.25 2.979(3) 132 yes
C58 H58B O10 1_555 .96 2.34 3.286(3) 168 yes
C63 H63 O9 1_555 .93 2.28 2.974(3) 131 yes
C72 H72 O15 1_555 .93 2.39 3.182(3) 143 yes
C8 H8A O13 2_456 .93 2.57 3.346(3) 141 yes
C19 H19B O9 1_655 .93 2.53 3.397(3) 156 yes
C24 H24B O7 2_545 .97 2.58 3.483(3) 156 yes
C60 H60A O15 2_466 .97 2.46 3.392(3) 161 yes

loop_
_geom_torsion_atom_site_label_1
_geom_torsion_atom_site_label_2
_geom_torsion_atom_site_label_3
_geom_torsion_atom_site_label_4
_geom_torsion
C37 Pd2 N3 C63 17.11(19)
N4 Pd2 N3 C63 -173.26(19)
C37 Pd2 N3 C67 -169.85(15)
N4 Pd2 N3 C67 -.22(14)
C40 Pd2 N4 C72 17.99(18)
N3 Pd2 N4 C72 -171.92(18)
C40 Pd2 N4 C68 -175.13(14)
N3 Pd2 N4 C68 -5.04(14)
C1 Pd1 N1 C27 -18.3(2)
N2 Pd1 N1 C27 173.18(19)
C1 Pd1 N1 C31 174.97(15)
N2 Pd1 N1 C31 6.49(15)
C4 Pd1 N2 C36 -22.07(19)
N1 Pd1 N2 C36 169.29(19)
C4 Pd1 N2 C32 169.85(15)
N1 Pd1 N2 C32 1.21(15)
C40 Pd2 C37 C41 -140.70(16)
N3 Pd2 C37 C41 48.80(16)
C40 Pd2 C37 C45 70.65(17)
N3 Pd2 C37 C45 -99.85(17)
C40 Pd2 C37 C38 -.03(14)
N3 Pd2 C37 C38 -170.53(14)
C37 Pd2 C40 C59 -141.85(16)
N4 Pd2 C40 C59 47.71(16)
C37 Pd2 C40 C56 65.10(18)
N4 Pd2 C40 C56 -105.34(17)
C37 Pd2 C40 C39 -5.56(14)
N4 Pd2 C40 C39 -176.00(13)
C12 C2 C1 C5 1.2(3)
C3 C2 C1 C5 -143.19(19)
C9 C2 C1 C5 108.3(2)
C12 C2 C1 C9 -107.2(2)
C3 C2 C1 C9 108.47(19)
C12 C2 C1 Pd1 133.41(17)
C3 C2 C1 Pd1 -11.0(2)
C9 C2 C1 Pd1 -119.43(16)
C4 Pd1 C1 C5 141.59(16)
N1 Pd1 C1 C5 -48.97(16)
C4 Pd1 C1 C9 -65.61(18)
N1 Pd1 C1 C9 103.83(18)
C4 Pd1 C1 C2 5.37(14)
N1 Pd1 C1 C2 174.81(14)
C27 N1 C31 C30 -.9(3)
Pd1 N1 C31 C30 166.90(17)
C27 N1 C31 C32 179.55(19)
Pd1 N1 C31 C32 -12.6(2)
C72 N4 C68 C69 .2(3)
Pd2 N4 C68 C69 -167.84(17)
C72 N4 C68 C67 177.27(18)
Pd2 N4 C68 C67 9.2(2)
C5 C1 C9 C11 142.0(2)
C2 C1 C9 C11 -108.6(2)
Pd1 C1 C9 C11 -8.9(3)
C5 C1 C9 C10 -2.5(3)
C2 C1 C9 C10 106.8(2)
Pd1 C1 C9 C10 -153.45(17)
C5 C1 C9 C2 -109.4(2)
Pd1 C1 C9 C2 99.71(18)
C12 C2 C9 C1 106.3(2)
C3 C2 C9 C1 -101.9(2)
C12 C2 C9 C11 -144.7(2)
C3 C2 C9 C11 7.2(3)
C1 C2 C9 C11 109.1(2)
C12 C2 C9 C10 -6.9(3)
C3 C2 C9 C10 144.9(2)
C1 C2 C9 C10 -113.1(2)
C41 C37 C45 C46 4.2(3)
C38 C37 C45 C46 -107.4(2)
Pd2 C37 C45 C46 150.72(17)
C41 C37 C45 C47 -139.7(2)
C38 C37 C45 C47 108.6(2)
Pd2 C37 C45 C47 6.8(3)
C41 C37 C45 C38 111.7(2)
Pd2 C37 C45 C38 -101.85(17)
C6 O2 C5 O1 12.2(3)
C6 O2 C5 C1 -172.79(18)
C9 C1 C5 O1 -45.8(3)
C2 C1 C5 O1 -117.0(3)
Pd1 C1 C5 O1 109.4(2)
C9 C1 C5 O2 139.44(19)
C2 C1 C5 O2 68.2(2)
Pd1 C1 C5 O2 -65.4(2)
C59 C40 C39 C52 .1(3)
C56 C40 C39 C52 107.6(2)
Pd2 C40 C39 C52 -133.40(16)
C59 C40 C39 C38 143.76(19)
C56 C40 C39 C38 -108.70(19)
Pd2 C40 C39 C38 10.3(2)
C59 C40 C39 C56 -107.5(2)
Pd2 C40 C39 C56 118.96(16)
C12 C2 C3 C16 84.6(2)
C1 C2 C3 C16 -131.65(19)
C9 C2 C3 C16 -67.0(2)
C12 C2 C3 C4 -132.0(2)
C1 C2 C3 C4 11.8(2)
C9 C2 C3 C4 76.5(2)
C12 C2 C3 C20 -66.6(3)
C1 C2 C3 C20 77.2(2)
C9 C2 C3 C20 141.91(19)
C52 C39 C38 C48 -83.1(2)
C40 C39 C38 C48 132.74(19)
C56 C39 C38 C48 67.8(2)
C52 C39 C38 C37 133.97(18)
C40 C39 C38 C37 -10.2(2)
C56 C39 C38 C37 -75.1(2)
C52 C39 C38 C45 68.6(2)
C40 C39 C38 C45 -75.6(2)
C56 C39 C38 C45 -140.48(18)
C41 C37 C38 C48 -.4(3)
C45 C37 C38 C48 107.4(2)
Pd2 C37 C38 C48 -136.86(16)
C41 C37 C38 C39 142.22(19)
C45 C37 C38 C39 -109.95(19)
Pd2 C37 C38 C39 5.8(2)
C41 C37 C38 C45 -107.8(2)
Pd2 C37 C38 C45 115.72(16)
C37 C45 C38 C48 -107.1(2)
C46 C45 C38 C48 5.2(3)
C47 C45 C38 C48 144.7(2)
C37 C45 C38 C39 101.5(2)
C46 C45 C38 C39 -146.23(19)
C47 C45 C38 C39 -6.7(3)
C46 C45 C38 C37 112.2(2)
C47 C45 C38 C37 -108.2(2)
C59 C40 C56 C58 -144.26(19)
C39 C40 C56 C58 107.4(2)
Pd2 C40 C56 C58 7.5(3)
C59 C40 C56 C57 -.3(3)
C39 C40 C56 C57 -108.6(2)
Pd2 C40 C56 C57 151.45(17)
C59 C40 C56 C39 108.3(2)
Pd2 C40 C56 C39 -99.93(18)
C52 C39 C56 C40 -107.59(19)
C38 C39 C56 C40 101.95(19)
C52 C39 C56 C58 141.83(19)
C38 C39 C56 C58 -8.6(3)
C40 C39 C56 C58 -110.6(2)
C52 C39 C56 C57 4.2(3)
C38 C39 C56 C57 -146.24(19)
C40 C39 C56 C57 111.8(2)
C53 O14 C52 O13 2.0(3)
C53 O14 C52 C39 -176.84(18)
C38 C39 C52 O13 -167.4(2)
C40 C39 C52 O13 -25.0(3)
C56 C39 C52 O13 42.1(3)
C38 C39 C52 O14 11.3(3)
C40 C39 C52 O14 153.69(18)
C56 C39 C52 O14 -139.21(18)
C63 N3 C67 C66 -.6(3)
Pd2 N3 C67 C66 -174.19(16)
C63 N3 C67 C68 178.69(19)
Pd2 N3 C67 C68 5.0(2)
N4 C68 C67 N3 -9.6(3)
C69 C68 C67 N3 167.4(2)
N4 C68 C67 C66 169.6(2)
C69 C68 C67 C66 -13.3(3)
C49 O12 C48 O11 5.4(3)
C49 O12 C48 C38 -171.67(18)
C39 C38 C48 O11 -164.0(2)
C37 C38 C48 O11 -22.7(3)
C45 C38 C48 O11 44.2(3)
C39 C38 C48 O12 13.0(3)
C37 C38 C48 O12 154.35(18)
C45 C38 C48 O12 -138.78(19)
C68 N4 C72 C71 -.5(3)
Pd2 N4 C72 C71 165.97(17)
C70 C71 C72 N4 .5(3)
C36 N2 C32 C33 .4(3)
Pd1 N2 C32 C33 169.39(18)
C36 N2 C32 C31 -177.21(19)
Pd1 N2 C32 C31 -8.2(2)
N1 C31 C32 N2 14.0(3)
C30 C31 C32 N2 -165.5(2)
N1 C31 C32 C33 -163.5(2)
C30 C31 C32 C33 17.0(3)
C42 O10 C41 O9 .5(3)
C42 O10 C41 C37 -174.2(2)
C45 C37 C41 O9 42.0(3)
C38 C37 C41 O9 114.1(2)
Pd2 C37 C41 O9 -108.2(2)
C45 C37 C41 O10 -143.42(19)
C38 C37 C41 O10 -71.4(2)
Pd2 C37 C41 O10 66.3(2)
C67 N3 C63 C64 3.4(3)
Pd2 N3 C63 C64 176.29(18)
C23 O8 C24 C25 -178.78(19)
C13 O4 C12 O3 -3.0(3)
C13 O4 C12 C2 173.7(2)
C3 C2 C12 O3 168.8(2)
C1 C2 C12 O3 26.3(3)
C9 C2 C12 O3 -39.8(3)
C3 C2 C12 O4 -7.7(3)
C1 C2 C12 O4 -150.19(19)
C9 C2 C12 O4 143.65(19)
C17 O6 C16 O5 -3.0(3)
C17 O6 C16 C3 175.50(19)
C2 C3 C16 O5 158.7(2)
C4 C3 C16 O5 17.4(3)
C20 C3 C16 O5 -49.8(3)
C2 C3 C16 O6 -19.6(3)
C4 C3 C16 O6 -160.96(18)
C20 C3 C16 O6 131.86(19)
C16 C3 C20 C4 108.5(2)
C2 C3 C20 C4 -100.9(2)
C16 C3 C20 C21 -2.9(3)
C2 C3 C20 C21 147.70(19)
C4 C3 C20 C21 -111.4(2)
C16 C3 C20 C22 -143.2(2)
C2 C3 C20 C22 7.4(3)
C4 C3 C20 C22 108.3(2)
C59 O16 C60 C61 -176.45(19)
C21 C20 C4 C23 -4.4(3)
C22 C20 C4 C23 140.1(2)
C3 C20 C4 C23 -111.1(2)
C21 C20 C4 C3 106.6(2)
C22 C20 C4 C3 -108.8(2)
C21 C20 C4 Pd1 -152.43(17)
C22 C20 C4 Pd1 -7.9(3)
C3 C20 C4 Pd1 100.93(18)
C16 C3 C4 C23 .3(3)
C2 C3 C4 C23 -142.02(19)
C20 C3 C4 C23 107.0(2)
C16 C3 C4 C20 -106.7(2)
C2 C3 C4 C20 110.94(19)
C16 C3 C4 Pd1 134.82(17)
C2 C3 C4 Pd1 -7.5(2)
C20 C3 C4 Pd1 -118.46(16)
C1 Pd1 C4 C23 139.81(16)
N2 Pd1 C4 C23 -51.13(16)
C1 Pd1 C4 C20 -70.36(18)
N2 Pd1 C4 C20 98.70(18)
C1 Pd1 C4 C3 1.10(15)
N2 Pd1 C4 C3 170.16(14)
N4 C68 C69 C70 .0(3)
C67 C68 C69 C70 -176.8(2)
C12 O4 C13 C14 -169.4(2)
C60 O16 C59 O15 -18.2(3)
C60 O16 C59 C40 164.71(17)
C56 C40 C59 O15 45.0(3)
C39 C40 C59 O15 115.1(2)
Pd2 C40 C59 O15 -110.5(2)
C56 C40 C59 O16 -138.05(19)
C39 C40 C59 O16 -68.0(2)
Pd2 C40 C59 O16 66.4(2)
C64 C65 C66 C67 2.6(3)
N3 C67 C66 C65 -2.4(3)
C68 C67 C66 C65 178.4(2)
C31 N1 C27 C28 -.5(3)
Pd1 N1 C27 C28 -166.68(18)
C48 O12 C49 C50 171.2(2)
C51 C50 C49 O12 6.1(4)
C33 C34 C35 C36 .6(4)
C66 C65 C64 C63 .0(4)
N3 C63 C64 C65 -3.2(4)
N1 C27 C28 C29 1.4(4)
C52 O14 C53 C54 -179.3(2)
C32 N2 C36 C35 .2(3)
Pd1 N2 C36 C35 -167.50(18)
C34 C35 C36 N2 -.7(4)
O16 C60 C61 C62 -135.6(3)
C24 O8 C23 O7 15.7(3)
C24 O8 C23 C4 -168.66(18)
C20 C4 C23 O7 -43.6(3)
C3 C4 C23 O7 -115.1(3)
Pd1 C4 C23 O7 108.9(2)
C20 C4 C23 O8 141.04(19)
C3 C4 C23 O8 69.5(2)
Pd1 C4 C23 O8 -66.5(2)
C27 C28 C29 C30 -1.0(4)
C72 C71 C70 C69 -.3(4)
C68 C69 C70 C71 .0(4)
C16 O6 C17 C18 177.0(2)
C19 C18 C17 O6 -.8(4)
C5 O2 C6 C7 157.5(2)
C8 C7 C6 O2 126.1(3)
C35 C34 C33 C32 .0(4)
N2 C32 C33 C34 -.4(4)
C31 C32 C33 C34 177.0(2)
O4 C13 C14 C15 -5.3(4)
O14 C53 C54 C55 3.6(4)
O8 C24 C25 C26 116.9(3)
C28 C29 C30 C31 -.3(4)
N1 C31 C30 C29 1.3(3)
C32 C31 C30 C29 -179.2(2)
C41 O10 C42 C43 -162.3(2)
O10 C42 C43 C44 19.7(4)
